data_7236290
loop_
_publ_author_name
'Meng, Xiang-min'
'Zhang, Xia'
'Qi, Peng-fei'
'Zong, Zi-ao'
'Jin, Fan'
'Fan, Yu-hua'

_publ_section_title
;
 Syntheses, structures, luminescent and photocatalytic properties of
 various polymers based on a &#x201C;V&#x201D;-shaped dicarboxylic acid
;
_journal_issue 9
_journal_name_full 'RSC Advances'
_journal_page_first 4855
_journal_paper_doi 10.1039/C6RA27509E
_journal_volume 7
_journal_year 2017
_chemical_formula_sum 'C58 H40 N4 O8 Zn'
_chemical_formula_weight 986.31
_space_group_IT_number 15
_space_group_name_Hall '-C 2yc'
_space_group_name_H-M_alt 'C 1 2/c 1'
_symmetry_cell_setting monoclinic
_symmetry_space_group_name_H-M 'C 1 2/c 1'
_atom_sites_solution_hydrogens geom
_atom_sites_solution_primary direct
_atom_sites_solution_secondary difmap
_audit_creation_method SHELXL-97
_audit_update_record
;
2015-04-22 deposited with the CCDC.
2017-01-01 downloaded from the CCDC.
;
_cell_angle_alpha 90.00
_cell_angle_beta 114.515(2)
_cell_angle_gamma 90.00
_cell_formula_units_Z 4
_cell_length_a 32.919(3)
_cell_length_b 6.8673(5)
_cell_length_c 21.6901(19)
_cell_measurement_reflns_used 2495
_cell_measurement_temperature 298(2)
_cell_measurement_theta_max 25.832
_cell_measurement_theta_min 2.646
_cell_volume 4461.3(7)
_computing_cell_refinement 'Bruker SMART'
_computing_data_collection 'Bruker SMART'
_computing_data_reduction 'Bruker SAINT'
_computing_molecular_graphics 'Bruker SHELXTL'
_computing_publication_material 'Bruker SHELXTL'
_computing_structure_refinement 'SHELXL-97 (Sheldrick, 1997)'
_computing_structure_solution 'SHELXS-97 (Sheldrick, 1990)'
_diffrn_ambient_temperature 298(2)
_diffrn_measured_fraction_theta_full 0.994
_diffrn_measured_fraction_theta_max 0.994
_diffrn_measurement_device_type 'CCD area detector'
_diffrn_measurement_method 'phi and omega scans'
_diffrn_radiation_monochromator graphite
_diffrn_radiation_source 'fine-focus sealed tube'
_diffrn_radiation_type MoK\a
_diffrn_radiation_wavelength 0.71073
_diffrn_reflns_av_R_equivalents 0.0460
_diffrn_reflns_av_sigmaI/netI 0.0594
_diffrn_reflns_limit_h_max 38
_diffrn_reflns_limit_h_min -37
_diffrn_reflns_limit_k_max 7
_diffrn_reflns_limit_k_min -8
_diffrn_reflns_limit_l_max 23
_diffrn_reflns_limit_l_min -25
_diffrn_reflns_number 10537
_diffrn_reflns_theta_full 25.02
_diffrn_reflns_theta_max 25.02
_diffrn_reflns_theta_min 2.65
_exptl_absorpt_coefficient_mu 0.618
_exptl_absorpt_correction_T_max 0.9352
_exptl_absorpt_correction_T_min 0.8969
_exptl_absorpt_correction_type multi-scan
_exptl_absorpt_process_details sadabs
_exptl_crystal_density_diffrn 1.468
_exptl_crystal_density_meas 0
_exptl_crystal_density_method 'not measured'
_exptl_crystal_F_000 2040
_exptl_crystal_size_max 0.18
_exptl_crystal_size_mid 0.17
_exptl_crystal_size_min 0.11
_refine_diff_density_max 0.413
_refine_diff_density_min -0.422
_refine_diff_density_rms 0.061
_refine_ls_extinction_method none
_refine_ls_goodness_of_fit_ref 1.026
_refine_ls_hydrogen_treatment mixed
_refine_ls_matrix_type full
_refine_ls_number_parameters 321
_refine_ls_number_reflns 3913
_refine_ls_number_restraints 0
_refine_ls_restrained_S_all 1.026
_refine_ls_R_factor_all 0.0819
_refine_ls_R_factor_gt 0.0438
_refine_ls_shift/su_max 0.000
_refine_ls_shift/su_mean 0.000
_refine_ls_structure_factor_coef Fsqd
_refine_ls_weighting_details 'calc w=1/[\s^2^(Fo^2^)+(0.0516P)^2^+0.5124P] where P=(Fo^2^+2Fc^2^)/3'
_refine_ls_weighting_scheme calc
_refine_ls_wR_factor_gt 0.0952
_refine_ls_wR_factor_ref 0.1080
_reflns_number_gt 2633
_reflns_number_total 3913
_reflns_threshold_expression >2sigma(I)
_cod_data_source_file c6ra27509e2.cif
_cod_data_source_block 150420d
_cod_depositor_comments
;
The following automatic conversions were performed:

data item '_symmetry_cell_setting' value 'Monoclinic' was changed to
'monoclinic' in accordance with the
/home/saulius/struct/COD-crude-data/automatic-downloads/DataCite-retrospective/RSC/depositions/lib/dictionaries/cif_core.dic
dictionary named 'cif_core.dic' version 2.4.2 last updated on
2011-04-26.

Automatic conversion script
Id: cif_fix_values 6909 2019-04-08 15:41:33Z antanas 
;
_cod_original_cell_volume 4461.4(6)
_cod_original_sg_symbol_H-M C2/c
_cod_database_code 7236290

loop_
_symmetry_equiv_pos_as_xyz
'x, y, z'
'-x, y, -z+1/2'
'x+1/2, y+1/2, z'
'-x+1/2, y+1/2, -z+1/2'
'-x, -y, -z'
'x, -y, z-1/2'
'-x+1/2, -y+1/2, -z'
'x+1/2, -y+1/2, z-1/2'

loop_
_atom_site_label
_atom_site_type_symbol
_atom_site_fract_x
_atom_site_fract_y
_atom_site_fract_z
_atom_site_U_iso_or_equiv
_atom_site_adp_type
_atom_site_occupancy
_atom_site_symmetry_multiplicity
_atom_site_calc_flag
_atom_site_refinement_flags
Zn1 Zn 0.5000 0.59280(7) 0.7500 0.03156(17) Uani 1 2 d S
N1 N 0.59689(8) 0.9743(4) 0.88152(13) 0.0343(6) Uani 1 1 d .
N2 N 0.54154(8) 0.7842(4) 0.81737(12) 0.0341(6) Uani 1 1 d .
O1 O 0.52188(7) 0.4354(3) 0.69597(11) 0.0449(6) Uani 1 1 d .
O2 O 0.58855(7) 0.4152(3) 0.78140(11) 0.0482(6) Uani 1 1 d .
O3 O 0.83195(7) -0.9513(3) 0.69514(13) 0.0620(7) Uani 1 1 d .
H3 H 0.8532 -1.0265 0.7070 0.093 Uiso 1 1 calc R
O4 O 0.79394(8) -1.2249(4) 0.68487(14) 0.0665(8) Uani 1 1 d .
C1 C 0.58499(10) 0.8111(5) 0.84405(15) 0.0343(8) Uani 1 1 d .
H1 H 0.6051 0.7271 0.8377 0.041 Uiso 1 1 calc R
C2 C 0.52525(11) 0.9383(6) 0.8399(2) 0.0655(12) Uani 1 1 d .
H2 H 0.4953 0.9587 0.8302 0.079 Uiso 1 1 calc R
C3 C 0.55897(12) 1.0565(6) 0.8784(2) 0.0663(13) Uani 1 1 d .
H3A H 0.5565 1.1723 0.8988 0.080 Uiso 1 1 calc R
C4 C 0.64139(10) 1.0518(4) 0.91612(15) 0.0330(8) Uani 1 1 d .
C5 C 0.64705(11) 1.2371(5) 0.93986(19) 0.0511(10) Uani 1 1 d .
H5 H 0.6223 1.3128 0.9339 0.061 Uiso 1 1 calc R
C6 C 0.68947(11) 1.3139(5) 0.97289(18) 0.0562(11) Uani 1 1 d .
H6 H 0.6926 1.4409 0.9891 0.067 Uiso 1 1 calc R
C7 C 0.72721(9) 1.2079(5) 0.98258(15) 0.0347(8) Uani 1 1 d .
C8 C 0.71995(11) 1.0213(5) 0.95819(19) 0.0542(10) Uani 1 1 d .
H8 H 0.7445 0.9446 0.9638 0.065 Uiso 1 1 calc R
C9 C 0.67807(11) 0.9420(5) 0.92578(19) 0.0559(11) Uani 1 1 d .
H9 H 0.6747 0.8140 0.9105 0.067 Uiso 1 1 calc R
C10 C 0.56114(10) 0.3641(4) 0.72481(16) 0.0340(8) Uani 1 1 d .
C11 C 0.57209(9) 0.2052(4) 0.68755(15) 0.0306(7) Uani 1 1 d .
C12 C 0.55006(10) 0.1861(5) 0.61822(16) 0.0399(8) Uani 1 1 d .
H12 H 0.5301 0.2822 0.5933 0.048 Uiso 1 1 calc R
C13 C 0.55714(10) 0.0267(5) 0.58512(16) 0.0393(8) Uani 1 1 d .
H13 H 0.5425 0.0191 0.5382 0.047 Uiso 1 1 calc R
C14 C 0.58573(9) -0.1223(4) 0.62056(15) 0.0323(7) Uani 1 1 d .
C15 C 0.60934(10) -0.0968(5) 0.69038(15) 0.0398(8) Uani 1 1 d .
H15 H 0.6296 -0.1917 0.7156 0.048 Uiso 1 1 calc R
C16 C 0.60329(10) 0.0663(5) 0.72269(16) 0.0387(8) Uani 1 1 d .
H16 H 0.6205 0.0828 0.7688 0.046 Uiso 1 1 calc R
C17 C 0.79483(11) -1.0508(5) 0.68207(17) 0.0416(8) Uani 1 1 d .
C18 C 0.75445(10) -0.9246(5) 0.65984(16) 0.0387(8) Uani 1 1 d .
C19 C 0.75718(11) -0.7245(5) 0.67137(18) 0.0481(9) Uani 1 1 d .
H19 H 0.7848 -0.6663 0.6955 0.058 Uiso 1 1 calc R
C20 C 0.71895(11) -0.6129(5) 0.64698(16) 0.0449(9) Uani 1 1 d .
H20 H 0.7211 -0.4800 0.6561 0.054 Uiso 1 1 calc R
C21 C 0.67730(10) -0.6941(5) 0.60907(15) 0.0340(8) Uani 1 1 d .
C22 C 0.67555(10) -0.8934(5) 0.59921(17) 0.0429(8) Uani 1 1 d .
H22 H 0.6481 -0.9522 0.5748 0.052 Uiso 1 1 calc R
C23 C 0.71324(11) -1.0066(5) 0.62443(17) 0.0438(9) Uani 1 1 d .
H23 H 0.7108 -1.1405 0.6175 0.053 Uiso 1 1 calc R
C24 C 0.59162(10) -0.2976(5) 0.58529(15) 0.0336(8) Uani 1 1 d .
C25 C 0.63054(9) -0.4091(5) 0.61180(15) 0.0348(7) Uani 1 1 d .
H25 H 0.6534 -0.3718 0.6527 0.042 Uiso 1 1 calc R
C26 C 0.63637(10) -0.5735(5) 0.57932(15) 0.0340(7) Uani 1 1 d .
C27 C 0.60226(11) -0.6244(5) 0.51708(16) 0.0417(8) Uani 1 1 d .
H27 H 0.6057 -0.7320 0.4937 0.050 Uiso 1 1 calc R
C28 C 0.56349(11) -0.5168(5) 0.48992(16) 0.0440(9) Uani 1 1 d .
H28 H 0.5410 -0.5522 0.4484 0.053 Uiso 1 1 calc R
C29 C 0.55801(10) -0.3565(5) 0.52418(15) 0.0413(9) Uani 1 1 d .
H29 H 0.5314 -0.2869 0.5060 0.050 Uiso 1 1 calc R

loop_
_atom_site_aniso_label
_atom_site_aniso_U_11
_atom_site_aniso_U_22
_atom_site_aniso_U_33
_atom_site_aniso_U_23
_atom_site_aniso_U_13
_atom_site_aniso_U_12
Zn1 0.0228(3) 0.0302(3) 0.0376(3) 0.000 0.0085(2) 0.000
N1 0.0258(14) 0.0358(16) 0.0377(15) -0.0062(13) 0.0098(12) -0.0055(12)
N2 0.0247(14) 0.0388(16) 0.0386(15) -0.0049(13) 0.0130(12) 0.0010(12)
O1 0.0310(12) 0.0462(15) 0.0525(14) -0.0049(12) 0.0124(11) 0.0093(11)
O2 0.0360(13) 0.0473(15) 0.0517(14) -0.0170(13) 0.0087(11) 0.0021(11)
O3 0.0338(14) 0.0416(15) 0.094(2) -0.0040(14) 0.0102(13) 0.0017(11)
O4 0.0561(17) 0.0368(16) 0.102(2) 0.0049(15) 0.0280(15) 0.0080(13)
C1 0.0277(18) 0.0349(19) 0.0405(19) -0.0041(16) 0.0143(15) -0.0017(15)
C2 0.0262(19) 0.068(3) 0.095(3) -0.040(2) 0.017(2) -0.0006(18)
C3 0.040(2) 0.061(3) 0.088(3) -0.046(2) 0.016(2) 0.0031(19)
C4 0.0282(17) 0.034(2) 0.0333(17) -0.0039(15) 0.0094(14) -0.0061(14)
C5 0.0312(19) 0.037(2) 0.075(3) -0.018(2) 0.0125(18) -0.0013(15)
C6 0.040(2) 0.039(2) 0.074(3) -0.023(2) 0.0080(19) -0.0071(17)
C7 0.0313(18) 0.036(2) 0.0336(18) -0.0041(16) 0.0104(15) -0.0056(15)
C8 0.0294(19) 0.047(2) 0.080(3) -0.022(2) 0.0160(19) -0.0015(17)
C9 0.035(2) 0.041(2) 0.084(3) -0.027(2) 0.0171(19) -0.0073(17)
C10 0.0294(18) 0.032(2) 0.0406(19) 0.0024(15) 0.0149(16) -0.0028(14)
C11 0.0235(16) 0.0318(18) 0.0367(19) 0.0007(15) 0.0126(14) 0.0011(13)
C12 0.0316(18) 0.042(2) 0.041(2) 0.0102(17) 0.0097(16) 0.0119(15)
C13 0.0359(19) 0.045(2) 0.0302(18) 0.0018(16) 0.0071(15) 0.0060(16)
C14 0.0265(16) 0.0338(19) 0.0380(18) 0.0013(15) 0.0148(14) 0.0020(14)
C15 0.0359(18) 0.041(2) 0.0353(18) 0.0055(17) 0.0072(15) 0.0158(16)
C16 0.0393(19) 0.040(2) 0.0304(17) -0.0021(16) 0.0077(15) 0.0041(16)
C17 0.039(2) 0.036(2) 0.044(2) -0.0039(17) 0.0128(16) 0.0003(16)
C18 0.0382(19) 0.034(2) 0.0441(19) -0.0011(17) 0.0170(15) 0.0010(15)
C19 0.0340(19) 0.041(2) 0.061(2) -0.0094(19) 0.0117(17) -0.0014(16)
C20 0.043(2) 0.0303(19) 0.057(2) -0.0038(18) 0.0156(17) 0.0007(16)
C21 0.0323(18) 0.0332(19) 0.0391(19) -0.0029(15) 0.0173(15) -0.0007(15)
C22 0.0307(17) 0.036(2) 0.061(2) -0.0013(19) 0.0172(16) -0.0035(16)
C23 0.043(2) 0.0261(18) 0.063(2) -0.0046(18) 0.0226(18) -0.0038(16)
C24 0.0302(17) 0.0347(19) 0.0360(19) -0.0014(15) 0.0140(15) 0.0011(14)
C25 0.0291(16) 0.0381(19) 0.0346(17) -0.0036(16) 0.0106(14) -0.0016(15)
C26 0.0347(17) 0.0323(19) 0.0384(18) 0.0011(16) 0.0184(15) -0.0014(15)
C27 0.048(2) 0.039(2) 0.0387(19) -0.0068(16) 0.0190(17) -0.0012(17)
C28 0.041(2) 0.050(2) 0.0327(19) -0.0042(17) 0.0060(16) -0.0008(17)
C29 0.0335(18) 0.048(2) 0.0360(19) 0.0008(17) 0.0084(16) 0.0055(15)

loop_
_atom_type_symbol
_atom_type_description
_atom_type_scat_dispersion_real
_atom_type_scat_dispersion_imag
_atom_type_scat_source
C C 0.0033 0.0016 'International Tables Vol C Tables 4.2.6.8 and 6.1.1.4'
H H 0.0000 0.0000 'International Tables Vol C Tables 4.2.6.8 and 6.1.1.4'
N N 0.0061 0.0033 'International Tables Vol C Tables 4.2.6.8 and 6.1.1.4'
O O 0.0106 0.0060 'International Tables Vol C Tables 4.2.6.8 and 6.1.1.4'
Zn Zn 0.2839 1.4301 'International Tables Vol C Tables 4.2.6.8 and 6.1.1.4'

loop_
_geom_angle_atom_site_label_1
_geom_angle_atom_site_label_2
_geom_angle_atom_site_label_3
_geom_angle
_geom_angle_site_symmetry_1
_geom_angle_site_symmetry_3
O1 Zn1 O1 112.25(14) . 2_656
O1 Zn1 N2 119.38(9) . .
O1 Zn1 N2 103.61(9) 2_656 .
O1 Zn1 N2 103.61(9) . 2_656
O1 Zn1 N2 119.38(9) 2_656 2_656
N2 Zn1 N2 98.74(14) . 2_656
C1 N1 C3 106.7(3) . .
C1 N1 C4 126.9(3) . .
C3 N1 C4 126.3(3) . .
C1 N2 C2 104.5(3) . .
C1 N2 Zn1 134.2(2) . .
C2 N2 Zn1 121.0(2) . .
C10 O1 Zn1 118.1(2) . .
C17 O3 H3 109.5 . .
N2 C1 N1 112.0(3) . .
N2 C1 H1 124.0 . .
N1 C1 H1 124.0 . .
C3 C2 N2 110.1(3) . .
C3 C2 H2 125.0 . .
N2 C2 H2 125.0 . .
N1 C3 C2 106.7(3) . .
N1 C3 H3A 126.7 . .
C2 C3 H3A 126.7 . .
C5 C4 C9 119.1(3) . .
C5 C4 N1 119.6(3) . .
C9 C4 N1 121.3(3) . .
C4 C5 C6 120.3(3) . .
C4 C5 H5 119.8 . .
C6 C5 H5 119.8 . .
C7 C6 C5 122.0(3) . .
C7 C6 H6 119.0 . .
C5 C6 H6 119.0 . .
C8 C7 C6 115.7(3) . .
C8 C7 C7 122.5(4) . 7_677
C6 C7 C7 121.8(4) . 7_677
C7 C8 C9 123.1(3) . .
C7 C8 H8 118.4 . .
C9 C8 H8 118.4 . .
C4 C9 C8 119.7(3) . .
C4 C9 H9 120.1 . .
C8 C9 H9 120.1 . .
O2 C10 O1 123.5(3) . .
O2 C10 C11 120.4(3) . .
O1 C10 C11 116.0(3) . .
C16 C11 C12 118.2(3) . .
C16 C11 C10 120.0(3) . .
C12 C11 C10 121.7(3) . .
C11 C12 C13 121.1(3) . .
C11 C12 H12 119.5 . .
C13 C12 H12 119.5 . .
C12 C13 C14 121.3(3) . .
C12 C13 H13 119.4 . .
C14 C13 H13 119.4 . .
C13 C14 C15 116.9(3) . .
C13 C14 C24 121.2(3) . .
C15 C14 C24 121.9(3) . .
C16 C15 C14 121.3(3) . .
C16 C15 H15 119.3 . .
C14 C15 H15 119.3 . .
C11 C16 C15 120.9(3) . .
C11 C16 H16 119.6 . .
C15 C16 H16 119.6 . .
O4 C17 O3 122.9(3) . .
O4 C17 C18 124.0(3) . .
O3 C17 C18 112.9(3) . .
C23 C18 C19 118.7(3) . .
C23 C18 C17 119.0(3) . .
C19 C18 C17 122.2(3) . .
C20 C19 C18 119.9(3) . .
C20 C19 H19 120.0 . .
C18 C19 H19 120.0 . .
C19 C20 C21 121.6(3) . .
C19 C20 H20 119.2 . .
C21 C20 H20 119.2 . .
C22 C21 C20 117.1(3) . .
C22 C21 C26 120.9(3) . .
C20 C21 C26 121.9(3) . .
C23 C22 C21 121.8(3) . .
C23 C22 H22 119.1 . .
C21 C22 H22 119.1 . .
C22 C23 C18 120.8(3) . .
C22 C23 H23 119.6 . .
C18 C23 H23 119.6 . .
C29 C24 C25 117.7(3) . .
C29 C24 C14 120.4(3) . .
C25 C24 C14 121.9(3) . .
C26 C25 C24 122.3(3) . .
C26 C25 H25 118.8 . .
C24 C25 H25 118.8 . .
C25 C26 C27 118.1(3) . .
C25 C26 C21 121.8(3) . .
C27 C26 C21 120.2(3) . .
C28 C27 C26 120.7(3) . .
C28 C27 H27 119.7 . .
C26 C27 H27 119.7 . .
C27 C28 C29 120.1(3) . .
C27 C28 H28 119.9 . .
C29 C28 H28 119.9 . .
C28 C29 C24 121.0(3) . .
C28 C29 H29 119.5 . .
C24 C29 H29 119.5 . .

loop_
_geom_bond_atom_site_label_1
_geom_bond_atom_site_label_2
_geom_bond_distance
_geom_bond_site_symmetry_2
Zn1 O1 1.940(2) .
Zn1 O1 1.940(2) 2_656
Zn1 N2 2.019(2) .
Zn1 N2 2.019(2) 2_656
N1 C1 1.344(4) .
N1 C3 1.346(4) .
N1 C4 1.442(4) .
N2 C1 1.314(3) .
N2 C2 1.365(4) .
O1 C10 1.277(3) .
O2 C10 1.235(3) .
O3 C17 1.324(4) .
O3 H3 0.8200 .
O4 C17 1.198(4) .
C1 H1 0.9300 .
C2 C3 1.349(5) .
C2 H2 0.9300 .
C3 H3A 0.9300 .
C4 C5 1.356(4) .
C4 C9 1.364(4) .
C5 C6 1.383(4) .
C5 H5 0.9300 .
C6 C7 1.379(4) .
C6 H6 0.9300 .
C7 C8 1.369(5) .
C7 C7 1.488(6) 7_677
C8 C9 1.374(4) .
C8 H8 0.9300 .
C9 H9 0.9300 .
C10 C11 1.489(4) .
C11 C16 1.377(4) .
C11 C12 1.378(4) .
C12 C13 1.382(4) .
C12 H12 0.9300 .
C13 C14 1.386(4) .
C13 H13 0.9300 .
C14 C15 1.397(4) .
C14 C24 1.482(4) .
C15 C16 1.379(4) .
C15 H15 0.9300 .
C16 H16 0.9300 .
C17 C18 1.490(4) .
C18 C23 1.372(4) .
C18 C19 1.393(4) .
C19 C20 1.378(4) .
C19 H19 0.9300 .
C20 C21 1.390(4) .
C20 H20 0.9300 .
C21 C22 1.383(4) .
C21 C26 1.482(4) .
C22 C23 1.371(4) .
C22 H22 0.9300 .
C23 H23 0.9300 .
C24 C29 1.388(4) .
C24 C25 1.395(4) .
C25 C26 1.385(4) .
C25 H25 0.9300 .
C26 C27 1.396(4) .
C27 C28 1.378(4) .
C27 H27 0.9300 .
C28 C29 1.381(4) .
C28 H28 0.9300 .
C29 H29 0.9300 .

loop_
_geom_torsion_atom_site_label_1
_geom_torsion_atom_site_label_2
_geom_torsion_atom_site_label_3
_geom_torsion_atom_site_label_4
_geom_torsion
_geom_torsion_site_symmetry_1
_geom_torsion_site_symmetry_4
O1 Zn1 N2 C1 -14.0(3) . .
O1 Zn1 N2 C1 111.7(3) 2_656 .
N2 Zn1 N2 C1 -125.1(3) 2_656 .
O1 Zn1 N2 C2 158.6(3) . .
O1 Zn1 N2 C2 -75.7(3) 2_656 .
N2 Zn1 N2 C2 47.5(3) 2_656 .
O1 Zn1 O1 C10 -80.5(2) 2_656 .
N2 Zn1 O1 C10 40.9(3) . .
N2 Zn1 O1 C10 149.3(2) 2_656 .
C2 N2 C1 N1 -0.6(4) . .
Zn1 N2 C1 N1 172.8(2) . .
C3 N1 C1 N2 -0.2(4) . .
C4 N1 C1 N2 -177.8(3) . .
C1 N2 C2 C3 1.3(4) . .
Zn1 N2 C2 C3 -173.3(3) . .
C1 N1 C3 C2 1.0(4) . .
C4 N1 C3 C2 178.6(3) . .
N2 C2 C3 N1 -1.4(5) . .
C1 N1 C4 C5 166.2(3) . .
C3 N1 C4 C5 -10.9(5) . .
C1 N1 C4 C9 -14.1(5) . .
C3 N1 C4 C9 168.8(4) . .
C9 C4 C5 C6 0.6(5) . .
N1 C4 C5 C6 -179.7(3) . .
C4 C5 C6 C7 0.4(6) . .
C5 C6 C7 C8 -0.8(5) . .
C5 C6 C7 C7 179.2(4) . 7_677
C6 C7 C8 C9 0.2(6) . .
C7 C7 C8 C9 -179.8(4) 7_677 .
C5 C4 C9 C8 -1.1(6) . .
N1 C4 C9 C8 179.2(3) . .
C7 C8 C9 C4 0.7(6) . .
Zn1 O1 C10 O2 -12.5(4) . .
Zn1 O1 C10 C11 164.6(2) . .
O2 C10 C11 C16 25.1(4) . .
O1 C10 C11 C16 -152.2(3) . .
O2 C10 C11 C12 -158.4(3) . .
O1 C10 C11 C12 24.4(4) . .
C16 C11 C12 C13 3.6(5) . .
C10 C11 C12 C13 -173.0(3) . .
C11 C12 C13 C14 1.7(5) . .
C12 C13 C14 C15 -4.5(5) . .
C12 C13 C14 C24 177.0(3) . .
C13 C14 C15 C16 2.1(5) . .
C24 C14 C15 C16 -179.5(3) . .
C12 C11 C16 C15 -6.0(5) . .
C10 C11 C16 C15 170.7(3) . .
C14 C15 C16 C11 3.2(5) . .
O4 C17 C18 C23 -17.4(5) . .
O3 C17 C18 C23 159.2(3) . .
O4 C17 C18 C19 165.3(4) . .
O3 C17 C18 C19 -18.1(5) . .
C23 C18 C19 C20 -0.4(5) . .
C17 C18 C19 C20 177.0(3) . .
C18 C19 C20 C21 -1.9(5) . .
C19 C20 C21 C22 2.7(5) . .
C19 C20 C21 C26 -176.4(3) . .
C20 C21 C22 C23 -1.3(5) . .
C26 C21 C22 C23 177.8(3) . .
C21 C22 C23 C18 -0.9(5) . .
C19 C18 C23 C22 1.8(5) . .
C17 C18 C23 C22 -175.7(3) . .
C13 C14 C24 C29 -25.7(4) . .
C15 C14 C24 C29 155.9(3) . .
C13 C14 C24 C25 154.5(3) . .
C15 C14 C24 C25 -23.8(5) . .
C29 C24 C25 C26 0.1(5) . .
C14 C24 C25 C26 179.9(3) . .
C24 C25 C26 C27 1.7(5) . .
C24 C25 C26 C21 -178.1(3) . .
C22 C21 C26 C25 146.6(3) . .
C20 C21 C26 C25 -34.4(4) . .
C22 C21 C26 C27 -33.2(4) . .
C20 C21 C26 C27 145.9(3) . .
C25 C26 C27 C28 -1.8(5) . .
C21 C26 C27 C28 178.0(3) . .
C26 C27 C28 C29 0.1(5) . .
C27 C28 C29 C24 1.7(5) . .
C25 C24 C29 C28 -1.8(5) . .
C14 C24 C29 C28 178.4(3) . .
